data_4312833
loop_
_publ_author_name
'Sungho Yoon'
'Stephen J. Lippard'

_publ_section_title
;
 Synthesis, Characterization, and Dioxygen Reactivity of
 Tetracarboxylate-Bridged Diiron(II) Complexes with Coordinated Substrates
;
_journal_name_full 'Inorganic Chemistry'
_journal_page_first 8606
_journal_page_last 8608
_journal_paper_doi 10.1021/ic0350133
_journal_volume 42
_journal_year 2003
_chemical_formula_sum 'C100.5 H91 Cl Fe2 N2 O10'
_chemical_formula_weight 1633.90
_chemical_name_common '[Fe2(O2CArTol)4(BAp-OME)2]0.5(CH2Cl2)'
_chemical_name_systematic
;
  ?
;
_space_group_IT_number 2
_symmetry_cell_setting triclinic
_symmetry_space_group_name_Hall '-P 1'
_symmetry_space_group_name_H-M 'P -1'
_atom_sites_solution_hydrogens geom
_atom_sites_solution_primary direct
_atom_sites_solution_secondary difmap
_audit_creation_method SHELXL-97
_cell_angle_alpha 70.78(3)
_cell_angle_beta 89.83(3)
_cell_angle_gamma 76.08(3)
_cell_formula_units_Z 2
_cell_length_a 14.353(9)
_cell_length_b 16.211(9)
_cell_length_c 19.993(12)
_cell_measurement_reflns_used 931
_cell_measurement_temperature 150(2)
_cell_measurement_theta_max 26.80
_cell_measurement_theta_min 2.72
_cell_volume 4249(5)
_computing_cell_refinement 'Bruker SMART'
_computing_data_collection 'Bruker SMART'
_computing_data_reduction 'Bruker SAINT'
_computing_molecular_graphics 'Bruker SHELXTL'
_computing_publication_material 'Bruker SHELXTL'
_computing_structure_refinement 'SHELXL-97 (Sheldrick, 1997)'
_computing_structure_solution 'SHELXS-97 (Sheldrick, 1990)'
_diffrn_ambient_temperature 150(2)
_diffrn_measured_fraction_theta_full 0.883
_diffrn_measured_fraction_theta_max 0.883
_diffrn_measurement_device_type 'CCD area detector'
_diffrn_measurement_method 'phi and omega scans'
_diffrn_radiation_monochromator graphite
_diffrn_radiation_source 'fine-focus sealed tube'
_diffrn_radiation_type MoK\a
_diffrn_radiation_wavelength 0.71073
_diffrn_reflns_av_R_equivalents 0.0213
_diffrn_reflns_av_sigmaI/netI 0.0586
_diffrn_reflns_limit_h_max 17
_diffrn_reflns_limit_h_min -18
_diffrn_reflns_limit_k_max 11
_diffrn_reflns_limit_k_min -20
_diffrn_reflns_limit_l_max 25
_diffrn_reflns_limit_l_min -26
_diffrn_reflns_number 26166
_diffrn_reflns_theta_full 28.29
_diffrn_reflns_theta_max 28.29
_diffrn_reflns_theta_min 1.47
_exptl_absorpt_coefficient_mu 0.435
_exptl_absorpt_correction_type Sadabs
_exptl_crystal_colour light
_exptl_crystal_density_diffrn 1.277
_exptl_crystal_density_meas 0
_exptl_crystal_density_method 'not measured'
_exptl_crystal_description block
_exptl_crystal_F_000 1714
_exptl_crystal_size_max 0.20
_exptl_crystal_size_mid 0.10
_exptl_crystal_size_min 0.10
_refine_diff_density_max 1.184
_refine_diff_density_min -0.318
_refine_diff_density_rms 0.090
_refine_ls_extinction_method none
_refine_ls_goodness_of_fit_ref 1.068
_refine_ls_hydrogen_treatment mixed
_refine_ls_matrix_type full
_refine_ls_number_parameters 1064
_refine_ls_number_reflns 18658
_refine_ls_number_restraints 0
_refine_ls_restrained_S_all 1.068
_refine_ls_R_factor_all 0.0918
_refine_ls_R_factor_gt 0.0578
_refine_ls_shift/su_max 1.462
_refine_ls_shift/su_mean 0.040
_refine_ls_structure_factor_coef Fsqd
_refine_ls_weighting_details 'calc w=1/[\s^2^(Fo^2^)+(0.0896P)^2^+2.8401P] where P=(Fo^2^+2Fc^2^)/3'
_refine_ls_weighting_scheme calc
_refine_ls_wR_factor_gt 0.1583
_refine_ls_wR_factor_ref 0.1790
_reflns_number_gt 12991
_reflns_number_total 18658
_reflns_threshold_expression >2sigma(I)
_cod_data_source_file ic0350133si20031105_085558_2.cif
_cod_data_source_block '[Fe2(O2CArTol)4(BAp-OME)2]0.5(CH2Cl2)'
_cod_depositor_comments
;
The following automatic conversions were performed:

'_symmetry_cell_setting' value 'Triclinic' changed to 'triclinic'
according to the built-in table from CIF Core dictionary named
'cif_core.dic' version 2.4.1 from 2010-06-29.

Automatic conversion script
Id: cif_fix_values 1646 2011-03-28 12:23:43Z adriana 
;
_cod_original_cell_volume 4249(4)
_cod_original_formula_sum 'C100.50 H91 Cl Fe2 N2 O10'
_cod_database_code 4312833

loop_
_symmetry_equiv_pos_as_xyz
'x, y, z'
'-x, -y, -z'

loop_
_atom_site_label
_atom_site_type_symbol
_atom_site_fract_x
_atom_site_fract_y
_atom_site_fract_z
_atom_site_U_iso_or_equiv
_atom_site_adp_type
_atom_site_occupancy
_atom_site_symmetry_multiplicity
_atom_site_calc_flag
_atom_site_refinement_flags
_atom_site_disorder_assembly
_atom_site_disorder_group
Fe1 Fe 0.73412(3) 0.90239(3) 0.77902(2) 0.02034(11) Uani 1 1 d . . .
Fe2 Fe 0.73384(3) 1.07882(3) 0.70232(2) 0.02274(11) Uani 1 1 d . . .
C10 C 0.7059(3) 0.7400(2) 0.9011(2) 0.0515(10) Uani 1 1 d . . .
H10A H 0.6383 0.7756 0.8970 0.062 Uiso 1 1 calc R . .
H10B H 0.7435 0.7575 0.9332 0.062 Uiso 1 1 calc R . .
C11 C 0.7084(3) 0.6414(2) 0.93597(19) 0.0402(8) Uani 1 1 d . . .
C12 C 0.7701(3) 0.5729(3) 0.9201(3) 0.0637(14) Uani 1 1 d . . .
H12 H 0.8155 0.5878 0.8864 0.076 Uiso 1 1 calc R . .
C13 C 0.7695(3) 0.4824(2) 0.9512(2) 0.0558(12) Uani 1 1 d . . .
H13 H 0.8144 0.4365 0.9397 0.067 Uiso 1 1 calc R . .
C14 C 0.7030(3) 0.4613(2) 0.9984(2) 0.0427(9) Uani 1 1 d . . .
C15 C 0.6409(4) 0.5291(3) 1.0155(3) 0.0625(13) Uani 1 1 d . . .
H15 H 0.5957 0.5146 1.0494 0.075 Uiso 1 1 calc R . .
C16 C 0.6438(3) 0.6182(2) 0.9839(2) 0.0494(10) Uani 1 1 d . . .
H16 H 0.5996 0.6641 0.9959 0.059 Uiso 1 1 calc R . .
C17 C 0.7505(3) 0.3058(2) 1.0112(2) 0.0510(10) Uani 1 1 d . . .
H17A H 0.7350 0.3181 0.9606 0.077 Uiso 1 1 calc R . .
H17B H 0.7370 0.2483 1.0391 0.077 Uiso 1 1 calc R . .
H17C H 0.8188 0.3022 1.0195 0.077 Uiso 1 1 calc R . .
C20 C 0.7092(3) 1.2757(3) 0.6077(3) 0.0573(12) Uani 1 1 d . . .
H20A H 0.6657 1.2889 0.6434 0.069 Uiso 1 1 calc R . .
H20B H 0.6703 1.2656 0.5717 0.069 Uiso 1 1 calc R . .
C21 C 0.7460(3) 1.3572(2) 0.5719(2) 0.0469(10) Uani 1 1 d . . .
C22 C 0.7468(4) 1.3910(3) 0.4992(3) 0.0639(12) Uani 1 1 d . . .
H22 H 0.7217 1.3632 0.4708 0.077 Uiso 1 1 calc R . .
C23 C 0.7833(4) 1.4639(3) 0.4671(3) 0.0765(16) Uani 1 1 d . . .
H23 H 0.7830 1.4861 0.4168 0.092 Uiso 1 1 calc R . .
C24 C 0.8203(4) 1.5054(3) 0.5072(3) 0.0612(13) Uani 1 1 d . . .
C25 C 0.8190(3) 1.4742(3) 0.5796(2) 0.0547(11) Uani 1 1 d . . .
H25 H 0.8436 1.5022 0.6081 0.066 Uiso 1 1 calc R . .
C26 C 0.7810(3) 1.4008(3) 0.6104(2) 0.0537(11) Uani 1 1 d . . .
H26 H 0.7790 1.3798 0.6606 0.064 Uiso 1 1 calc R . .
C27 C 0.9119(6) 1.6087(4) 0.5136(4) 0.109(3) Uani 1 1 d . . .
H27A H 0.8682 1.6365 0.5424 0.163 Uiso 1 1 calc R . .
H27B H 0.9420 1.6536 0.4822 0.163 Uiso 1 1 calc R . .
H27C H 0.9618 1.5581 0.5449 0.163 Uiso 1 1 calc R . .
C100 C 0.7708(2) 1.0197(2) 0.85742(15) 0.0231(6) Uani 1 1 d . . .
C101 C 0.7953(2) 1.0365(2) 0.92434(16) 0.0261(6) Uani 1 1 d . . .
C102 C 0.7604(2) 0.9925(2) 0.98853(16) 0.0302(7) Uani 1 1 d . . .
C103 C 0.7861(3) 1.0064(3) 1.05054(18) 0.0395(8) Uani 1 1 d . . .
H103 H 0.7618 0.9776 1.0939 0.047 Uiso 1 1 calc R . .
C104 C 0.8465(3) 1.0614(3) 1.0496(2) 0.0469(9) Uani 1 1 d . . .
H104 H 0.8648 1.0690 1.0923 0.056 Uiso 1 1 calc R . .
C105 C 0.8802(3) 1.1050(3) 0.98681(19) 0.0427(9) Uani 1 1 d . . .
H105 H 0.9211 1.1432 0.9867 0.051 Uiso 1 1 calc R . .
C106 C 0.8554(2) 1.0944(2) 0.92324(17) 0.0325(7) Uani 1 1 d . . .
C107 C 0.6892(2) 0.9370(2) 0.99506(16) 0.0293(7) Uani 1 1 d . . .
C108 C 0.6982(3) 0.8583(2) 1.05308(17) 0.0369(8) Uani 1 1 d . . .
H108 H 0.7543 0.8357 1.0852 0.044 Uiso 1 1 calc R . .
C109 C 0.6263(3) 0.8126(2) 1.06461(18) 0.0389(8) Uani 1 1 d . . .
H109 H 0.6338 0.7594 1.1049 0.047 Uiso 1 1 calc R . .
C110 C 0.5436(3) 0.8431(2) 1.01837(17) 0.0346(7) Uani 1 1 d . . .
C111 C 0.5366(2) 0.9201(2) 0.95904(17) 0.0322(7) Uani 1 1 d . . .
H111 H 0.4819 0.9412 0.9256 0.039 Uiso 1 1 calc R . .
C112 C 0.6073(2) 0.9660(2) 0.94810(16) 0.0289(7) Uani 1 1 d . . .
H112 H 0.6001 1.0188 0.9075 0.035 Uiso 1 1 calc R . .
C113 C 0.4634(3) 0.7958(3) 1.03246(19) 0.0416(8) Uani 1 1 d . . .
H11A H 0.4817 0.7425 1.0756 0.062 Uiso 1 1 calc R . .
H11B H 0.4517 0.7771 0.9921 0.062 Uiso 1 1 calc R . .
H11C H 0.4046 0.8371 1.0389 0.062 Uiso 1 1 calc R . .
C114 C 0.8970(2) 1.1429(2) 0.85860(18) 0.0329(7) Uani 1 1 d . . .
C115 C 0.8917(3) 1.2344(3) 0.8411(2) 0.0546(11) Uani 1 1 d . . .
H115 H 0.8589 1.2665 0.8700 0.066 Uiso 1 1 calc R . .
C116 C 0.9337(4) 1.2796(3) 0.7823(3) 0.0639(13) Uani 1 1 d . . .
H116 H 0.9294 1.3420 0.7719 0.077 Uiso 1 1 calc R . .
C117 C 0.9813(3) 1.2361(3) 0.7389(2) 0.0448(9) Uani 1 1 d . . .
C118 C 0.9874(2) 1.1447(2) 0.75707(19) 0.0348(7) Uani 1 1 d . . .
H118 H 1.0202 1.1125 0.7283 0.042 Uiso 1 1 calc R . .
C119 C 0.9470(2) 1.0998(2) 0.81561(17) 0.0296(7) Uani 1 1 d . . .
H119 H 0.9536 1.0368 0.8269 0.035 Uiso 1 1 calc R . .
C120 C 1.0245(3) 1.2859(3) 0.6734(3) 0.0658(14) Uani 1 1 d . . .
H12A H 0.9741 1.3168 0.6342 0.099 Uiso 1 1 calc R . .
H12B H 1.0748 1.2427 0.6601 0.099 Uiso 1 1 calc R . .
H12C H 1.0526 1.3304 0.6836 0.099 Uiso 1 1 calc R . .
C200 C 0.5512(2) 1.0428(2) 0.74954(15) 0.0238(6) Uani 1 1 d . . .
C201 C 0.4442(2) 1.0691(2) 0.75512(15) 0.0246(6) Uani 1 1 d . . .
C202 C 0.3909(2) 1.0041(2) 0.76989(15) 0.0273(6) Uani 1 1 d . . .
C203 C 0.2909(2) 1.0309(2) 0.77156(16) 0.0321(7) Uani 1 1 d . . .
H203 H 0.2543 0.9874 0.7804 0.039 Uiso 1 1 calc R . .
C204 C 0.2453(2) 1.1199(3) 0.76057(18) 0.0382(8) Uani 1 1 d . . .
H204 H 0.1774 1.1374 0.7620 0.046 Uiso 1 1 calc R . .
C205 C 0.3973(2) 1.1601(2) 0.74490(16) 0.0305(7) Uani 1 1 d . . .
C206 C 0.2977(2) 1.1835(2) 0.74755(18) 0.0375(8) Uani 1 1 d . . .
H206 H 0.2654 1.2447 0.7402 0.045 Uiso 1 1 calc R . .
C207 C 0.4313(2) 0.9058(2) 0.78157(15) 0.0256(6) Uani 1 1 d . . .
C208 C 0.4894(2) 0.8756(2) 0.73527(16) 0.0301(7) Uani 1 1 d . . .
H208 H 0.5092 0.9179 0.6961 0.036 Uiso 1 1 calc R . .
C209 C 0.5195(2) 0.7844(3) 0.74502(19) 0.0368(8) Uani 1 1 d . . .
H209 H 0.5586 0.7653 0.7118 0.044 Uiso 1 1 calc R . .
C210 C 0.4937(3) 0.7203(2) 0.8024(2) 0.0386(8) Uani 1 1 d . . .
C211 C 0.4366(2) 0.7508(2) 0.84943(19) 0.0364(8) Uani 1 1 d . . .
H211 H 0.4187 0.7084 0.8896 0.044 Uiso 1 1 calc R . .
C212 C 0.4049(2) 0.8420(2) 0.83913(17) 0.0301(7) Uani 1 1 d . . .
H212 H 0.3647 0.8615 0.8717 0.036 Uiso 1 1 calc R . .
C213 C 0.5273(3) 0.6210(3) 0.8129(3) 0.0584(11) Uani 1 1 d . . .
H21A H 0.5587 0.5883 0.8610 0.088 Uiso 1 1 calc R . .
H21B H 0.5732 0.6120 0.7780 0.088 Uiso 1 1 calc R . .
H21C H 0.4719 0.5981 0.8065 0.088 Uiso 1 1 calc R . .
C214 C 0.4477(2) 1.2326(2) 0.73561(17) 0.0316(7) Uani 1 1 d . . .
C215 C 0.5262(2) 1.2208(2) 0.78189(18) 0.0336(7) Uani 1 1 d . . .
H215 H 0.5510 1.1639 0.8179 0.040 Uiso 1 1 calc R . .
C216 C 0.5682(3) 1.2907(2) 0.7760(2) 0.0407(8) Uani 1 1 d . . .
H216 H 0.6220 1.2810 0.8078 0.049 Uiso 1 1 calc R . .
C217 C 0.5329(3) 1.3754(3) 0.7243(2) 0.0473(10) Uani 1 1 d . . .
C218 C 0.4555(3) 1.3870(3) 0.6787(2) 0.0518(10) Uani 1 1 d . . .
H218 H 0.4304 1.4442 0.6432 0.062 Uiso 1 1 calc R . .
C219 C 0.4131(3) 1.3169(2) 0.6835(2) 0.0436(9) Uani 1 1 d . . .
H219 H 0.3601 1.3266 0.6511 0.052 Uiso 1 1 calc R . .
C220 C 0.5778(4) 1.4520(3) 0.7190(3) 0.0728(15) Uani 1 1 d . . .
H22A H 0.6167 1.4618 0.6781 0.109 Uiso 1 1 calc R . .
H22B H 0.6190 1.4370 0.7626 0.109 Uiso 1 1 calc R . .
H22C H 0.5270 1.5071 0.7130 0.109 Uiso 1 1 calc R . .
C300 C 0.7003(2) 0.9616(2) 0.62336(15) 0.0258(6) Uani 1 1 d . . .
C301 C 0.6873(2) 0.9472(2) 0.55360(16) 0.0309(7) Uani 1 1 d . . .
C302 C 0.7170(2) 0.8604(3) 0.54978(17) 0.0354(8) Uani 1 1 d . . .
C303 C 0.7102(3) 0.8478(3) 0.48435(19) 0.0447(9) Uani 1 1 d . . .
H303 H 0.7303 0.7887 0.4819 0.054 Uiso 1 1 calc R . .
C304 C 0.6748(3) 0.9197(3) 0.42372(19) 0.0515(11) Uani 1 1 d . . .
H304 H 0.6719 0.9106 0.3793 0.062 Uiso 1 1 calc R . .
C305 C 0.6432(3) 1.0054(3) 0.42715(18) 0.0477(11) Uani 1 1 d . . .
H305 H 0.6180 1.0546 0.3848 0.057 Uiso 1 1 calc R . .
C306 C 0.6474(2) 1.0217(3) 0.49148(17) 0.0370(8) Uani 1 1 d . . .
C307 C 0.6045(2) 1.1150(3) 0.49046(17) 0.0381(8) Uani 1 1 d . . .
C308 C 0.5423(2) 1.1322(3) 0.53995(18) 0.0411(9) Uani 1 1 d . . .
H308 H 0.5298 1.0830 0.5773 0.049 Uiso 1 1 calc R . .
C309 C 0.4982(3) 1.2191(3) 0.53623(19) 0.0468(10) Uani 1 1 d . . .
H309 H 0.4564 1.2285 0.5714 0.056 Uiso 1 1 calc R . .
C310 C 0.5135(3) 1.2932(3) 0.4824(2) 0.0514(10) Uani 1 1 d . . .
C311 C 0.5758(3) 1.2759(3) 0.4325(2) 0.0533(11) Uani 1 1 d . . .
H311 H 0.5877 1.3252 0.3949 0.064 Uiso 1 1 calc R . .
C312 C 0.6204(3) 1.1897(3) 0.43629(18) 0.0455(10) Uani 1 1 d . . .
H312 H 0.6629 1.1803 0.4015 0.055 Uiso 1 1 calc R . .
C313 C 0.4667(4) 1.3865(3) 0.4796(3) 0.0735(15) Uani 1 1 d . . .
H31A H 0.5094 1.4258 0.4597 0.110 Uiso 1 1 calc R . .
H31B H 0.4537 1.3867 0.5277 0.110 Uiso 1 1 calc R . .
H31C H 0.4059 1.4088 0.4496 0.110 Uiso 1 1 calc R . .
C314 C 0.7602(3) 0.7779(2) 0.61149(18) 0.0386(8) Uani 1 1 d . . .
C315 C 0.7166(4) 0.7059(3) 0.6320(2) 0.0596(13) Uani 1 1 d . . .
H315 H 0.6569 0.7103 0.6091 0.072 Uiso 1 1 calc R . .
C316 C 0.7647(5) 0.6253(3) 0.6887(3) 0.0782(19) Uani 1 1 d . . .
H316 H 0.7342 0.5771 0.7045 0.094 Uiso 1 1 calc R . .
C317 C 0.8534(5) 0.6155(3) 0.7208(3) 0.0700(15) Uani 1 1 d . . .
C318 C 0.9029(6) 0.5271(3) 0.7767(3) 0.116(3) Uani 1 1 d . . .
H31D H 0.9535 0.4931 0.7558 0.174 Uiso 1 1 calc R . .
H31E H 0.8558 0.4919 0.7946 0.174 Uiso 1 1 calc R . .
H31F H 0.9317 0.5388 0.8159 0.174 Uiso 1 1 calc R . .
C319 C 0.8920(4) 0.6872(3) 0.6999(2) 0.0651(13) Uani 1 1 d . . .
H319 H 0.9521 0.6827 0.7224 0.078 Uiso 1 1 calc R . .
C320 C 0.8473(3) 0.7668(3) 0.64700(19) 0.0463(9) Uani 1 1 d . . .
H320 H 0.8773 0.8154 0.6346 0.056 Uiso 1 1 calc R . .
C400 C 0.9187(2) 0.9299(2) 0.73387(14) 0.0225(6) Uani 1 1 d . . .
C401 C 1.0258(2) 0.8969(2) 0.73078(16) 0.0239(6) Uani 1 1 d . . .
C402 C 1.0792(2) 0.8206(2) 0.78648(16) 0.0266(6) Uani 1 1 d . . .
C403 C 1.1778(2) 0.7905(2) 0.78318(18) 0.0324(7) Uani 1 1 d . . .
H403 H 1.2140 0.7391 0.8203 0.039 Uiso 1 1 calc R . .
C404 C 1.2239(2) 0.8341(2) 0.72683(18) 0.0342(7) Uani 1 1 d . . .
H404 H 1.2914 0.8130 0.7253 0.041 Uiso 1 1 calc R . .
C405 C 1.1712(2) 0.9086(2) 0.67251(17) 0.0304(7) Uani 1 1 d . . .
H405 H 1.2033 0.9384 0.6338 0.036 Uiso 1 1 calc R . .
C406 C 1.0722(2) 0.9408(2) 0.67326(16) 0.0262(6) Uani 1 1 d . . .
C407 C 1.0220(2) 1.0186(2) 0.61003(16) 0.0265(6) Uani 1 1 d . . .
C408 C 0.9383(2) 1.0194(2) 0.57472(16) 0.0261(6) Uani 1 1 d . . .
H408 H 0.9092 0.9706 0.5929 0.031 Uiso 1 1 calc R . .
C409 C 0.8968(2) 1.0897(2) 0.51379(17) 0.0307(7) Uani 1 1 d . . .
H409 H 0.8391 1.0886 0.4912 0.037 Uiso 1 1 calc R . .
C410 C 0.9371(2) 1.1620(2) 0.48471(17) 0.0331(7) Uani 1 1 d . . .
C411 C 1.0211(3) 1.1613(2) 0.51975(19) 0.0375(8) Uani 1 1 d . . .
H411 H 1.0504 1.2099 0.5010 0.045 Uiso 1 1 calc R . .
C412 C 1.0631(2) 1.0913(2) 0.58146(18) 0.0336(7) Uani 1 1 d . . .
H412 H 1.1202 1.0928 0.6044 0.040 Uiso 1 1 calc R . .
C413 C 0.8945(3) 1.2366(3) 0.4164(2) 0.0464(9) Uani 1 1 d . . .
H41A H 0.9217 1.2203 0.3761 0.070 Uiso 1 1 calc R . .
H41B H 0.9095 1.2926 0.4160 0.070 Uiso 1 1 calc R . .
H41C H 0.8244 1.2456 0.4124 0.070 Uiso 1 1 calc R . .
C414 C 1.0361(2) 0.7732(2) 0.85153(17) 0.0282(7) Uani 1 1 d . . .
C415 C 0.9880(2) 0.8190(2) 0.89331(16) 0.0298(7) Uani 1 1 d . . .
H415 H 0.9791 0.8826 0.8791 0.036 Uiso 1 1 calc R . .
C416 C 0.9523(2) 0.7748(2) 0.95551(18) 0.0373(8) Uani 1 1 d . . .
H416 H 0.9189 0.8083 0.9832 0.045 Uiso 1 1 calc R . .
C417 C 0.9649(3) 0.6824(3) 0.9779(2) 0.0500(10) Uani 1 1 d . . .
C418 C 1.0136(3) 0.6363(3) 0.9359(2) 0.0574(12) Uani 1 1 d . . .
H418 H 1.0228 0.5727 0.9502 0.069 Uiso 1 1 calc R . .
C419 C 1.0491(3) 0.6804(2) 0.8739(2) 0.0444(9) Uani 1 1 d . . .
H419 H 1.0828 0.6470 0.8462 0.053 Uiso 1 1 calc R . .
C420 C 0.9269(4) 0.6337(3) 1.0469(3) 0.0740(15) Uani 1 1 d . . .
H42A H 0.9807 0.6013 1.0834 0.111 Uiso 1 1 calc R . .
H42B H 0.8943 0.5906 1.0393 0.111 Uiso 1 1 calc R . .
H42C H 0.8813 0.6778 1.0626 0.111 Uiso 1 1 calc R . .
C1S C 0.7229(9) 0.5425(7) 0.2032(5) 0.083(4) Uani 0.50 1 d P . .
H1S1 H 0.7250 0.5496 0.1521 0.100 Uiso 0.50 1 calc PR . .
H1S2 H 0.6611 0.5822 0.2085 0.100 Uiso 0.50 1 calc PR . .
Cl1 Cl 0.8138(2) 0.5800(2) 0.2267(2) 0.1072(11) Uani 0.50 1 d P . .
Cl2 Cl 0.7226(3) 0.4317(2) 0.2500(3) 0.1262(14) Uani 0.50 1 d P . .
N1 N 0.7413(3) 0.7653(2) 0.83322(17) 0.0533(9) Uani 1 1 d . . .
H1A H 0.7085 0.7457 0.8044 0.064 Uiso 1 1 calc R . .
H1B H 0.8048 0.7338 0.8379 0.064 Uiso 1 1 calc R . .
N2 N 0.7818(2) 1.19314(19) 0.64251(16) 0.0386(7) Uani 1 1 d . . .
H2A H 0.8218 1.2046 0.6724 0.046 Uiso 1 1 calc R . .
H2B H 0.8184 1.1783 0.6083 0.046 Uiso 1 1 calc R . .
O1 O 0.78313(14) 0.93906(14) 0.86147(10) 0.0243(4) Uani 1 1 d . . .
O2 O 0.73988(14) 1.08724(14) 0.80219(11) 0.0258(4) Uani 1 1 d . . .
O3 O 0.59881(14) 0.96827(14) 0.79266(10) 0.0248(4) Uani 1 1 d . . .
O4 O 0.58634(14) 1.09656(14) 0.70202(11) 0.0268(5) Uani 1 1 d . . .
O5 O 0.68201(15) 0.90588(15) 0.67877(10) 0.0275(5) Uani 1 1 d . . .
O6 O 0.73052(15) 1.02960(15) 0.62112(10) 0.0275(5) Uani 1 1 d . . .
O7 O 0.87112(14) 0.87101(13) 0.75038(11) 0.0242(4) Uani 1 1 d . . .
O8 O 0.88457(14) 1.01275(13) 0.72054(10) 0.0240(4) Uani 1 1 d . . .
O9 O 0.8578(4) 1.5758(2) 0.4711(2) 0.1028(15) Uani 1 1 d . . .
O10 O 0.6938(2) 0.37597(17) 1.03195(17) 0.0627(9) Uani 1 1 d . . .

loop_
_atom_site_aniso_label
_atom_site_aniso_U_11
_atom_site_aniso_U_22
_atom_site_aniso_U_33
_atom_site_aniso_U_23
_atom_site_aniso_U_13
_atom_site_aniso_U_12
Fe1 0.0202(2) 0.0188(2) 0.0193(2) -0.00233(16) 0.00191(15) -0.00563(16)
Fe2 0.0226(2) 0.0217(2) 0.0208(2) -0.00148(17) 0.00252(16) -0.00790(17)
C10 0.080(3) 0.0281(18) 0.043(2) -0.0051(16) 0.023(2) -0.0177(19)
C11 0.051(2) 0.0246(17) 0.0358(18) 0.0001(15) 0.0088(16) -0.0079(16)
C12 0.072(3) 0.031(2) 0.080(3) -0.006(2) 0.046(3) -0.016(2)
C13 0.058(3) 0.0239(18) 0.073(3) -0.0025(19) 0.030(2) -0.0066(17)
C14 0.051(2) 0.0253(17) 0.045(2) -0.0004(15) 0.0138(17) -0.0124(16)
C15 0.077(3) 0.040(2) 0.075(3) -0.020(2) 0.044(3) -0.023(2)
C16 0.061(3) 0.0291(18) 0.056(2) -0.0124(18) 0.023(2) -0.0110(18)
C17 0.063(3) 0.0236(17) 0.059(3) -0.0046(17) 0.017(2) -0.0116(17)
C20 0.040(2) 0.031(2) 0.078(3) 0.011(2) -0.002(2) -0.0074(17)
C21 0.043(2) 0.0235(17) 0.059(2) 0.0027(17) 0.0063(18) -0.0047(16)
C22 0.085(3) 0.045(2) 0.061(3) -0.011(2) 0.011(2) -0.023(2)
C23 0.125(5) 0.048(3) 0.051(3) -0.003(2) 0.021(3) -0.033(3)
C24 0.088(3) 0.0257(19) 0.066(3) -0.007(2) 0.035(3) -0.019(2)
C25 0.066(3) 0.035(2) 0.062(3) -0.014(2) 0.020(2) -0.0123(19)
C26 0.054(2) 0.045(2) 0.048(2) 0.0020(19) 0.0125(19) -0.014(2)
C27 0.179(7) 0.071(4) 0.124(5) -0.057(4) 0.087(5) -0.086(5)
C100 0.0171(13) 0.0252(15) 0.0256(15) -0.0073(12) 0.0028(11) -0.0046(11)
C101 0.0263(15) 0.0256(15) 0.0243(14) -0.0095(12) -0.0016(12) -0.0011(12)
C102 0.0332(17) 0.0305(16) 0.0245(15) -0.0086(13) 0.0001(13) -0.0048(14)
C103 0.047(2) 0.045(2) 0.0251(16) -0.0120(15) -0.0001(15) -0.0096(17)
C104 0.057(2) 0.056(2) 0.0345(19) -0.0230(18) -0.0021(17) -0.017(2)
C105 0.049(2) 0.046(2) 0.042(2) -0.0218(18) -0.0009(17) -0.0186(18)
C106 0.0345(17) 0.0299(17) 0.0327(17) -0.0121(14) -0.0008(14) -0.0054(14)
C107 0.0318(16) 0.0323(17) 0.0233(15) -0.0111(13) 0.0042(12) -0.0049(13)
C108 0.0392(19) 0.0403(19) 0.0253(16) -0.0058(15) 0.0001(14) -0.0063(16)
C109 0.048(2) 0.0351(19) 0.0271(17) -0.0023(15) 0.0058(15) -0.0104(16)
C110 0.0410(19) 0.0389(19) 0.0265(16) -0.0126(15) 0.0109(14) -0.0129(15)
C111 0.0339(17) 0.0362(18) 0.0246(15) -0.0101(14) 0.0035(13) -0.0058(14)
C112 0.0337(17) 0.0289(16) 0.0208(14) -0.0075(13) 0.0040(12) -0.0033(13)
C113 0.045(2) 0.046(2) 0.0355(19) -0.0118(17) 0.0104(16) -0.0177(17)
C114 0.0305(17) 0.0298(17) 0.0397(18) -0.0121(15) -0.0021(14) -0.0093(14)
C115 0.066(3) 0.037(2) 0.071(3) -0.027(2) 0.021(2) -0.019(2)
C116 0.077(3) 0.0260(19) 0.087(3) -0.012(2) 0.023(3) -0.020(2)
C117 0.0357(19) 0.0343(19) 0.054(2) -0.0012(17) 0.0034(17) -0.0097(16)
C118 0.0252(16) 0.0371(18) 0.0423(19) -0.0112(16) 0.0010(14) -0.0117(14)
C119 0.0254(15) 0.0269(16) 0.0361(17) -0.0082(14) -0.0030(13) -0.0096(13)
C120 0.052(3) 0.043(2) 0.081(3) 0.008(2) 0.019(2) -0.013(2)
C200 0.0228(14) 0.0266(15) 0.0215(14) -0.0066(12) 0.0012(11) -0.0075(12)
C201 0.0212(14) 0.0286(15) 0.0178(13) -0.0017(12) 0.0005(11) -0.0037(12)
C202 0.0237(15) 0.0348(17) 0.0176(13) -0.0017(12) 0.0011(11) -0.0069(13)
C203 0.0247(15) 0.0418(19) 0.0258(16) -0.0042(14) 0.0009(12) -0.0110(14)
C204 0.0196(15) 0.050(2) 0.0357(18) -0.0063(16) 0.0027(13) -0.0044(15)
C205 0.0276(16) 0.0316(17) 0.0234(15) -0.0006(13) 0.0037(12) -0.0037(13)
C206 0.0276(17) 0.0372(19) 0.0340(18) -0.0025(15) 0.0021(14) 0.0036(14)
C207 0.0223(14) 0.0322(16) 0.0221(14) -0.0050(13) -0.0020(11) -0.0124(13)
C208 0.0237(15) 0.0416(19) 0.0260(15) -0.0088(14) 0.0003(12) -0.0136(14)
C209 0.0292(17) 0.048(2) 0.0410(19) -0.0208(17) 0.0046(14) -0.0149(16)
C210 0.0353(19) 0.0355(19) 0.048(2) -0.0146(17) -0.0039(16) -0.0145(15)
C211 0.0347(18) 0.0363(18) 0.0360(18) -0.0034(15) 0.0015(14) -0.0173(15)
C212 0.0273(16) 0.0338(17) 0.0278(16) -0.0058(14) 0.0037(12) -0.0118(13)
C213 0.066(3) 0.040(2) 0.075(3) -0.026(2) 0.005(2) -0.015(2)
C214 0.0339(17) 0.0263(16) 0.0299(16) -0.0063(13) 0.0079(13) -0.0034(13)
C215 0.0331(17) 0.0288(16) 0.0340(17) -0.0069(14) 0.0053(14) -0.0044(14)
C216 0.047(2) 0.040(2) 0.040(2) -0.0167(17) 0.0099(16) -0.0162(17)
C217 0.065(3) 0.0335(19) 0.050(2) -0.0168(18) 0.020(2) -0.0210(19)
C218 0.067(3) 0.0265(18) 0.051(2) -0.0027(17) 0.007(2) -0.0071(18)
C219 0.048(2) 0.0305(18) 0.040(2) -0.0012(16) 0.0026(16) -0.0016(16)
C220 0.104(4) 0.048(3) 0.079(3) -0.025(3) 0.025(3) -0.038(3)
C300 0.0198(14) 0.0348(17) 0.0223(14) -0.0065(13) 0.0014(11) -0.0104(13)
C301 0.0258(16) 0.051(2) 0.0201(14) -0.0078(14) 0.0037(12) -0.0223(15)
C302 0.0360(18) 0.056(2) 0.0252(16) -0.0167(16) 0.0083(13) -0.0283(17)
C303 0.045(2) 0.072(3) 0.0337(19) -0.0269(19) 0.0122(16) -0.034(2)
C304 0.051(2) 0.096(4) 0.0260(18) -0.026(2) 0.0087(16) -0.044(2)
C305 0.039(2) 0.085(3) 0.0206(16) -0.0055(18) -0.0001(14) -0.035(2)
C306 0.0265(17) 0.061(2) 0.0237(15) -0.0045(16) 0.0026(13) -0.0260(17)
C307 0.0243(16) 0.057(2) 0.0230(15) 0.0026(15) -0.0039(12) -0.0141(16)
C308 0.0245(16) 0.057(2) 0.0284(17) 0.0047(16) -0.0025(13) -0.0126(16)
C309 0.0305(18) 0.065(3) 0.0315(18) -0.0021(18) 0.0003(15) -0.0076(18)
C310 0.040(2) 0.056(2) 0.039(2) 0.0032(19) -0.0055(17) -0.0034(19)
C311 0.044(2) 0.062(3) 0.034(2) 0.0101(19) 0.0000(17) -0.014(2)
C312 0.0345(19) 0.061(3) 0.0272(17) 0.0039(17) 0.0026(14) -0.0126(18)
C313 0.073(3) 0.057(3) 0.059(3) 0.005(2) 0.011(2) 0.005(3)
C314 0.061(2) 0.0389(19) 0.0295(17) -0.0203(15) 0.0173(16) -0.0255(18)
C315 0.084(3) 0.062(3) 0.063(3) -0.041(2) 0.043(2) -0.046(3)
C316 0.135(5) 0.034(2) 0.089(4) -0.034(3) 0.076(4) -0.047(3)
C317 0.116(5) 0.039(2) 0.056(3) -0.019(2) 0.025(3) -0.015(3)
C318 0.204(8) 0.036(3) 0.081(4) -0.010(3) 0.044(5) 0.004(4)
C319 0.105(4) 0.033(2) 0.048(2) -0.0127(19) -0.005(2) 0.000(2)
C320 0.071(3) 0.0330(19) 0.037(2) -0.0147(16) -0.0040(18) -0.0122(18)
C400 0.0224(14) 0.0284(15) 0.0177(13) -0.0081(12) 0.0016(11) -0.0078(12)
C401 0.0203(14) 0.0262(15) 0.0273(15) -0.0108(12) 0.0022(11) -0.0074(12)
C402 0.0233(15) 0.0287(16) 0.0276(15) -0.0100(13) -0.0002(12) -0.0053(12)
C403 0.0243(16) 0.0354(18) 0.0340(17) -0.0107(15) -0.0012(13) -0.0026(13)
C404 0.0184(15) 0.045(2) 0.0382(18) -0.0167(16) 0.0002(13) -0.0029(14)
C405 0.0243(15) 0.0384(18) 0.0309(16) -0.0121(14) 0.0057(13) -0.0119(14)
C406 0.0226(15) 0.0313(16) 0.0280(15) -0.0130(13) 0.0031(12) -0.0089(12)
C407 0.0246(15) 0.0284(16) 0.0271(15) -0.0093(13) 0.0067(12) -0.0079(12)
C408 0.0230(15) 0.0282(15) 0.0277(15) -0.0091(13) 0.0071(12) -0.0083(12)
C409 0.0259(16) 0.0363(18) 0.0291(16) -0.0111(14) 0.0043(13) -0.0063(14)
C410 0.0387(18) 0.0286(16) 0.0279(16) -0.0071(14) 0.0048(14) -0.0045(14)
C411 0.047(2) 0.0300(17) 0.0388(19) -0.0090(15) 0.0104(16) -0.0187(16)
C412 0.0344(18) 0.0345(18) 0.0343(17) -0.0106(15) 0.0031(14) -0.0144(15)
C413 0.055(2) 0.037(2) 0.038(2) -0.0009(16) -0.0003(17) -0.0117(18)
C414 0.0218(15) 0.0254(15) 0.0324(16) -0.0043(13) -0.0015(12) -0.0046(12)
C415 0.0275(16) 0.0246(15) 0.0300(16) -0.0014(13) -0.0030(13) -0.0041(13)
C416 0.0342(18) 0.0348(18) 0.0331(17) -0.0033(15) 0.0017(14) -0.0023(15)
C417 0.052(2) 0.037(2) 0.044(2) 0.0070(17) 0.0084(18) -0.0075(18)
C418 0.068(3) 0.0233(18) 0.066(3) 0.0032(18) 0.019(2) -0.0079(18)
C419 0.046(2) 0.0270(17) 0.055(2) -0.0095(17) 0.0097(18) -0.0048(16)
C420 0.081(3) 0.053(3) 0.060(3) 0.015(2) 0.026(3) -0.011(3)
C1S 0.113(9) 0.067(6) 0.038(5) -0.013(5) 0.008(5) 0.028(6)
Cl1 0.079(2) 0.103(2) 0.149(3) -0.056(2) 0.047(2) -0.0218(18)
Cl2 0.120(3) 0.074(2) 0.196(4) -0.067(3) 0.009(3) -0.016(2)
N1 0.087(3) 0.0309(16) 0.0403(18) -0.0062(14) 0.0110(17) -0.0211(17)
N2 0.0373(16) 0.0267(14) 0.0441(17) -0.0018(13) 0.0046(13) -0.0085(12)
O1 0.0245(10) 0.0245(10) 0.0246(10) -0.0091(9) 0.0013(8) -0.0062(8)
O2 0.0246(11) 0.0235(10) 0.0247(10) -0.0038(9) 0.0009(8) -0.0040(9)
O3 0.0222(10) 0.0252(11) 0.0230(10) -0.0040(9) -0.0007(8) -0.0045(8)
O4 0.0234(10) 0.0280(11) 0.0245(10) -0.0018(9) 0.0044(8) -0.0082(9)
O5 0.0266(11) 0.0348(12) 0.0198(10) -0.0036(9) 0.0038(8) -0.0133(9)
O6 0.0263(11) 0.0347(12) 0.0207(10) -0.0050(9) 0.0015(8) -0.0123(9)
O7 0.0205(10) 0.0251(10) 0.0275(11) -0.0089(9) 0.0041(8) -0.0065(8)
O8 0.0236(10) 0.0205(10) 0.0250(10) -0.0054(8) 0.0008(8) -0.0034(8)
O9 0.183(5) 0.053(2) 0.091(3) -0.021(2) 0.068(3) -0.070(3)
O10 0.081(2) 0.0258(13) 0.076(2) -0.0072(14) 0.0443(17) -0.0196(14)

loop_
_atom_type_symbol
_atom_type_description
_atom_type_scat_dispersion_real
_atom_type_scat_dispersion_imag
_atom_type_scat_source
C C 0.0033 0.0016 'International Tables Vol C Tables 4.2.6.8 and 6.1.1.4'
H H 0.0000 0.0000 'International Tables Vol C Tables 4.2.6.8 and 6.1.1.4'
N N 0.0061 0.0033 'International Tables Vol C Tables 4.2.6.8 and 6.1.1.4'
O O 0.0106 0.0060 'International Tables Vol C Tables 4.2.6.8 and 6.1.1.4'
Fe Fe 0.3463 0.8444 'International Tables Vol C Tables 4.2.6.8 and 6.1.1.4'
Cl Cl 0.1484 0.1585 'International Tables Vol C Tables 4.2.6.8 and 6.1.1.4'

loop_
_geom_angle_atom_site_label_1
_geom_angle_atom_site_label_2
_geom_angle_atom_site_label_3
_geom_angle
_geom_angle_site_symmetry_1
_geom_angle_site_symmetry_3
_geom_angle_publ_flag
O7 Fe1 O3 164.59(8) . . ?
O7 Fe1 O1 90.63(9) . . ?
O3 Fe1 O1 86.72(9) . . ?
O7 Fe1 N1 91.45(13) . . ?
O3 Fe1 N1 103.96(13) . . ?
O1 Fe1 N1 100.63(12) . . ?
O7 Fe1 O5 88.93(9) . . ?
O3 Fe1 O5 89.22(9) . . ?
O1 Fe1 O5 163.08(8) . . ?
N1 Fe1 O5 96.30(12) . . ?
O7 Fe1 Fe2 85.15(7) . . ?
O3 Fe1 Fe2 79.45(7) . . ?
O1 Fe1 Fe2 81.07(7) . . ?
N1 Fe1 Fe2 176.22(10) . . ?
O5 Fe1 Fe2 82.04(7) . . ?
O6 Fe2 O2 162.11(9) . . ?
O6 Fe2 O4 88.06(9) . . ?
O2 Fe2 O4 90.59(9) . . ?
O6 Fe2 N2 95.36(11) . . ?
O2 Fe2 N2 101.23(11) . . ?
O4 Fe2 N2 116.05(11) . . ?
O6 Fe2 O8 87.06(9) . . ?
O2 Fe2 O8 88.14(9) . . ?
O4 Fe2 O8 159.96(8) . . ?
N2 Fe2 O8 83.77(11) . . ?
O6 Fe2 Fe1 80.28(7) . . ?
O2 Fe2 Fe1 81.87(7) . . ?
O4 Fe2 Fe1 82.38(7) . . ?
N2 Fe2 Fe1 161.07(8) . . ?
O8 Fe2 Fe1 77.64(7) . . ?
N1 C10 C11 116.9(3) . . ?
C16 C11 C12 117.1(3) . . ?
C16 C11 C10 119.1(3) . . ?
C12 C11 C10 123.7(3) . . ?
C11 C12 C13 123.0(4) . . ?
C14 C13 C12 118.5(4) . . ?
C13 C14 O10 124.6(3) . . ?
C13 C14 C15 119.3(3) . . ?
O10 C14 C15 116.1(3) . . ?
C14 C15 C16 120.7(4) . . ?
C11 C16 C15 121.4(4) . . ?
N2 C20 C21 115.7(3) . . ?
C26 C21 C22 117.2(4) . . ?
C26 C21 C20 121.2(4) . . ?
C22 C21 C20 121.5(4) . . ?
C23 C22 C21 121.1(5) . . ?
C22 C23 C24 120.6(5) . . ?
O9 C24 C25 123.7(5) . . ?
O9 C24 C23 116.8(4) . . ?
C25 C24 C23 119.5(4) . . ?
C24 C25 C26 118.5(4) . . ?
C21 C26 C25 123.0(4) . . ?
O1 C100 O2 125.2(3) . . ?
O1 C100 C101 116.9(3) . . ?
O2 C100 C101 117.9(3) . . ?
C102 C101 C106 119.8(3) . . ?
C102 C101 C100 119.8(3) . . ?
C106 C101 C100 120.4(3) . . ?
C103 C102 C101 119.2(3) . . ?
C103 C102 C107 116.0(3) . . ?
C101 C102 C107 124.6(3) . . ?
C104 C103 C102 120.9(3) . . ?
C105 C104 C103 120.0(3) . . ?
C104 C105 C106 121.3(3) . . ?
C105 C106 C101 118.8(3) . . ?
C105 C106 C114 117.3(3) . . ?
C101 C106 C114 123.9(3) . . ?
C112 C107 C108 117.5(3) . . ?
C112 C107 C102 121.8(3) . . ?
C108 C107 C102 120.4(3) . . ?
C109 C108 C107 120.9(3) . . ?
C108 C109 C110 121.2(3) . . ?
C109 C110 C111 117.6(3) . . ?
C109 C110 C113 121.4(3) . . ?
C111 C110 C113 121.0(3) . . ?
C112 C111 C110 121.1(3) . . ?
C111 C112 C107 121.6(3) . . ?
C119 C114 C115 116.8(3) . . ?
C119 C114 C106 122.5(3) . . ?
C115 C114 C106 120.6(3) . . ?
C116 C115 C114 121.0(4) . . ?
C117 C116 C115 121.5(4) . . ?
C116 C117 C118 117.2(3) . . ?
C116 C117 C120 121.6(4) . . ?
C118 C117 C120 121.2(4) . . ?
C119 C118 C117 121.4(3) . . ?
C118 C119 C114 122.1(3) . . ?
O4 C200 O3 124.8(3) . . ?
O4 C200 C201 117.6(3) . . ?
O3 C200 C201 117.6(3) . . ?
C202 C201 C205 119.9(3) . . ?
C202 C201 C200 120.5(3) . . ?
C205 C201 C200 119.7(3) . . ?
C203 C202 C201 119.3(3) . . ?
C203 C202 C207 115.2(3) . . ?
C201 C202 C207 125.4(3) . . ?
C204 C203 C202 120.6(3) . . ?
C203 C204 C206 120.1(3) . . ?
C206 C205 C201 118.7(3) . . ?
C206 C205 C214 116.9(3) . . ?
C201 C205 C214 124.3(3) . . ?
C204 C206 C205 121.3(3) . . ?
C208 C207 C212 118.3(3) . . ?
C208 C207 C202 122.5(3) . . ?
C212 C207 C202 119.1(3) . . ?
C207 C208 C209 120.8(3) . . ?
C208 C209 C210 121.4(3) . . ?
C211 C210 C209 117.6(3) . . ?
C211 C210 C213 121.4(3) . . ?
C209 C210 C213 121.0(4) . . ?
C210 C211 C212 121.2(3) . . ?
C211 C212 C207 120.8(3) . . ?
C219 C214 C215 118.1(3) . . ?
C219 C214 C205 120.5(3) . . ?
C215 C214 C205 121.2(3) . . ?
C216 C215 C214 120.8(3) . . ?
C215 C216 C217 121.1(4) . . ?
C218 C217 C216 118.0(4) . . ?
C218 C217 C220 121.1(4) . . ?
C216 C217 C220 120.8(4) . . ?
C217 C218 C219 121.6(4) . . ?
C218 C219 C214 120.4(4) . . ?
O5 C300 O6 124.9(3) . . ?
O5 C300 C301 118.5(3) . . ?
O6 C300 C301 116.6(3) . . ?
C302 C301 C306 119.9(3) . . ?
C302 C301 C300 119.8(3) . . ?
C306 C301 C300 120.3(3) . . ?
C301 C302 C303 119.7(3) . . ?
C301 C302 C314 124.2(3) . . ?
C303 C302 C314 116.0(3) . . ?
C304 C303 C302 120.7(4) . . ?
C303 C304 C305 120.0(3) . . ?
C304 C305 C306 121.6(4) . . ?
C305 C306 C301 117.9(4) . . ?
C305 C306 C307 117.4(3) . . ?
C301 C306 C307 124.6(3) . . ?
C308 C307 C312 117.2(4) . . ?
C308 C307 C306 121.6(3) . . ?
C312 C307 C306 121.1(3) . . ?
C309 C308 C307 121.4(3) . . ?
C308 C309 C310 121.5(4) . . ?
C309 C310 C311 117.1(4) . . ?
C309 C310 C313 121.0(4) . . ?
C311 C310 C313 121.9(4) . . ?
C312 C311 C310 121.6(4) . . ?
C311 C312 C307 121.2(4) . . ?
C320 C314 C315 117.8(4) . . ?
C320 C314 C302 121.8(3) . . ?
C315 C314 C302 120.3(4) . . ?
C314 C315 C316 118.2(5) . . ?
C317 C316 C315 122.2(4) . . ?
C319 C317 C316 117.3(5) . . ?
C319 C317 C318 123.0(6) . . ?
C316 C317 C318 119.7(5) . . ?
C317 C319 C320 122.4(5) . . ?
C319 C320 C314 122.0(4) . . ?
O8 C400 O7 125.4(3) . . ?
O8 C400 C401 117.7(3) . . ?
O7 C400 C401 116.9(3) . . ?
C406 C401 C402 120.0(3) . . ?
C406 C401 C400 120.6(3) . . ?
C402 C401 C400 119.5(3) . . ?
C403 C402 C401 119.1(3) . . ?
C403 C402 C414 117.6(3) . . ?
C401 C402 C414 123.1(3) . . ?
C404 C403 C402 121.1(3) . . ?
C403 C404 C405 119.5(3) . . ?
C404 C405 C406 121.5(3) . . ?
C405 C406 C401 118.9(3) . . ?
C405 C406 C407 116.7(3) . . ?
C401 C406 C407 124.4(3) . . ?
C408 C407 C412 117.7(3) . . ?
C408 C407 C406 122.5(3) . . ?
C412 C407 C406 119.7(3) . . ?
C409 C408 C407 121.3(3) . . ?
C408 C409 C410 121.5(3) . . ?
C409 C410 C411 117.4(3) . . ?
C409 C410 C413 121.6(3) . . ?
C411 C410 C413 121.0(3) . . ?
C412 C411 C410 121.6(3) . . ?
C411 C412 C407 120.5(3) . . ?
C415 C414 C419 118.1(3) . . ?
C415 C414 C402 121.2(3) . . ?
C419 C414 C402 120.5(3) . . ?
C414 C415 C416 121.5(3) . . ?
C417 C416 C415 120.6(3) . . ?
C416 C417 C418 117.9(3) . . ?
C416 C417 C420 120.5(4) . . ?
C418 C417 C420 121.6(4) . . ?
C419 C418 C417 121.5(4) . . ?
C418 C419 C414 120.4(4) . . ?
Cl1 C1S Cl2 116.4(6) . . ?
C10 N1 Fe1 119.2(2) . . ?
C20 N2 Fe2 117.3(2) . . ?
C100 O1 Fe1 122.37(19) . . ?
C100 O2 Fe2 123.32(19) . . ?
C200 O3 Fe1 124.31(19) . . ?
C200 O4 Fe2 120.20(19) . . ?
C300 O5 Fe1 119.4(2) . . ?
C300 O6 Fe2 125.66(19) . . ?
C400 O7 Fe1 119.99(19) . . ?
C400 O8 Fe2 124.49(19) . . ?
C24 O9 C27 116.6(4) . . ?
C14 O10 C17 117.6(3) . . ?

loop_
_geom_bond_atom_site_label_1
_geom_bond_atom_site_label_2
_geom_bond_distance
_geom_bond_site_symmetry_2
_geom_bond_publ_flag
Fe1 O7 2.039(2) . ?
Fe1 O3 2.044(2) . ?
Fe1 O1 2.102(2) . ?
Fe1 N1 2.105(3) . ?
Fe1 O5 2.120(2) . ?
Fe1 Fe2 2.7638(17) . ?
Fe2 O6 2.036(2) . ?
Fe2 O2 2.049(2) . ?
Fe2 O4 2.067(2) . ?
Fe2 N2 2.119(3) . ?
Fe2 O8 2.143(2) . ?
C10 N1 1.413(5) . ?
C10 C11 1.510(5) . ?
C11 C16 1.358(5) . ?
C11 C12 1.369(5) . ?
C12 C13 1.395(5) . ?
C13 C14 1.362(5) . ?
C14 O10 1.363(4) . ?
C14 C15 1.378(6) . ?
C15 C16 1.383(5) . ?
C17 O10 1.412(5) . ?
C20 N2 1.443(5) . ?
C20 C21 1.500(5) . ?
C21 C26 1.370(6) . ?
C21 C22 1.375(6) . ?
C22 C23 1.371(6) . ?
C23 C24 1.382(7) . ?
C24 O9 1.365(5) . ?
C24 C25 1.368(6) . ?
C25 C26 1.386(6) . ?
C27 O9 1.452(8) . ?
C100 O1 1.251(4) . ?
C100 O2 1.260(3) . ?
C100 C101 1.509(4) . ?
C101 C102 1.405(4) . ?
C101 C106 1.414(5) . ?
C102 C103 1.397(5) . ?
C102 C107 1.493(5) . ?
C103 C104 1.381(5) . ?
C104 C105 1.372(5) . ?
C105 C106 1.395(5) . ?
C106 C114 1.482(5) . ?
C107 C112 1.391(5) . ?
C107 C108 1.392(5) . ?
C108 C109 1.385(5) . ?
C109 C110 1.390(5) . ?
C110 C111 1.393(5) . ?
C110 C113 1.509(5) . ?
C111 C112 1.373(5) . ?
C114 C119 1.375(5) . ?
C114 C115 1.392(5) . ?
C115 C116 1.386(6) . ?
C116 C117 1.374(6) . ?
C117 C118 1.385(5) . ?
C117 C120 1.512(5) . ?
C118 C119 1.369(5) . ?
C200 O4 1.257(3) . ?
C200 O3 1.261(3) . ?
C200 C201 1.505(4) . ?
C201 C202 1.403(4) . ?
C201 C205 1.412(4) . ?
C202 C203 1.399(4) . ?
C202 C207 1.497(5) . ?
C203 C204 1.376(5) . ?
C204 C206 1.377(5) . ?
C205 C206 1.394(5) . ?
C205 C214 1.485(5) . ?
C207 C208 1.374(4) . ?
C207 C212 1.392(4) . ?
C208 C209 1.383(5) . ?
C209 C210 1.390(5) . ?
C210 C211 1.381(5) . ?
C210 C213 1.508(5) . ?
C211 C212 1.383(5) . ?
C214 C219 1.392(5) . ?
C214 C215 1.395(5) . ?
C215 C216 1.378(5) . ?
C216 C217 1.395(5) . ?
C217 C218 1.376(6) . ?
C217 C220 1.506(6) . ?
C218 C219 1.389(6) . ?
C300 O5 1.251(4) . ?
C300 O6 1.267(4) . ?
C300 C301 1.507(4) . ?
C301 C302 1.396(5) . ?
C301 C306 1.419(5) . ?
C302 C303 1.396(5) . ?
C302 C314 1.488(5) . ?
C303 C304 1.369(6) . ?
C304 C305 1.378(6) . ?
C305 C306 1.400(5) . ?
C306 C307 1.483(6) . ?
C307 C308 1.382(5) . ?
C307 C312 1.400(5) . ?
C308 C309 1.375(6) . ?
C309 C310 1.388(5) . ?
C310 C311 1.389(6) . ?
C310 C313 1.483(6) . ?
C311 C312 1.367(6) . ?
C314 C320 1.383(6) . ?
C314 C315 1.398(5) . ?
C315 C316 1.436(7) . ?
C316 C317 1.379(8) . ?
C317 C319 1.349(7) . ?
C317 C318 1.506(7) . ?
C319 C320 1.379(5) . ?
C400 O8 1.250(4) . ?
C400 O7 1.262(4) . ?
C400 C401 1.509(4) . ?
C401 C406 1.399(4) . ?
C401 C402 1.415(4) . ?
C402 C403 1.390(4) . ?
C402 C414 1.494(4) . ?
C403 C404 1.379(5) . ?
C404 C405 1.383(5) . ?
C405 C406 1.394(4) . ?
C406 C407 1.492(4) . ?
C407 C408 1.391(4) . ?
C407 C412 1.396(4) . ?
C408 C409 1.379(4) . ?
C409 C410 1.387(5) . ?
C410 C411 1.391(5) . ?
C410 C413 1.505(5) . ?
C411 C412 1.388(5) . ?
C414 C415 1.372(5) . ?
C414 C419 1.386(5) . ?
C415 C416 1.381(5) . ?
C416 C417 1.380(5) . ?
C417 C418 1.381(6) . ?
C417 C420 1.521(5) . ?
C418 C419 1.378(5) . ?
C1S Cl1 1.693(13) . ?
C1S Cl2 1.733(12) . ?
